data_1544737
loop_
_publ_author_name
'Yoon, Won Sik'
'Kim, Dong Won'
'Park, Jun-Mo'
'Cho, Illhun'
'Kwon, Oh Kyu'
'Whang, Dong Ryeol'
'Kim, Jin Hong'
'Park, Jung-Hwa'
'Park, Soo Young'

_publ_section_title
;
 A Novel Bis-Lactam Acceptor with Outstanding Molar Extinction Coefficient
 and Structural Planarity for Donor--Acceptor Type Conjugated Polymer
;
_journal_issue 22
_journal_name_full Macromolecules
_journal_page_first 8489
_journal_paper_doi 10.1021/acs.macromol.6b01680
_journal_volume 49
_journal_year 2016
_chemical_formula_sum 'C32 H42 N2 O2 S2'
_chemical_formula_weight 550.79
_chemical_name_systematic
; 
 ? 
;
_space_group_crystal_system monoclinic
_space_group_IT_number 14
_space_group_name_Hall '-P 2ybc'
_space_group_name_H-M_alt 'P 1 21/c 1'
_symmetry_space_group_name_Hall '-P 2ybc'
_symmetry_space_group_name_H-M 'P 1 21/c 1'
_atom_sites_solution_hydrogens geom
_audit_creation_method SHELXL-2013
_cell_angle_alpha 90
_cell_angle_beta 111.9180(10)
_cell_angle_gamma 90
_cell_formula_units_Z 2
_cell_length_a 16.0039(3)
_cell_length_b 5.66780(10)
_cell_length_c 17.5189(3)
_cell_measurement_reflns_used 4940
_cell_measurement_temperature 173(2)
_cell_measurement_theta_max 28.18
_cell_measurement_theta_min 2.51
_cell_volume 1474.22(5)
_computing_cell_refinement 'Bruker SAINT'
_computing_data_collection 'Bruker APEX2'
_computing_data_reduction 'Bruker SAINT'
_computing_molecular_graphics 'Bruker SHELXTL'
_computing_publication_material 'Bruker SHELXTL'
_computing_structure_refinement 'SHELXL-2013 (Sheldrick, 2013)'
_computing_structure_solution 'SHELXS-97 (Sheldrick, 2008)'
_diffrn_ambient_temperature 173(2)
_diffrn_measured_fraction_theta_full 0.999
_diffrn_measured_fraction_theta_max 0.998
_diffrn_measurement_device_type 'Bruker APEX-II CCD'
_diffrn_measurement_method '\f and \w scans'
_diffrn_radiation_type MoK\a
_diffrn_radiation_wavelength 0.71073
_diffrn_reflns_av_R_equivalents 0.0256
_diffrn_reflns_av_unetI/netI 0.0232
_diffrn_reflns_Laue_measured_fraction_full 0.999
_diffrn_reflns_Laue_measured_fraction_max 0.998
_diffrn_reflns_limit_h_max 21
_diffrn_reflns_limit_h_min -21
_diffrn_reflns_limit_k_max 7
_diffrn_reflns_limit_k_min -7
_diffrn_reflns_limit_l_max 23
_diffrn_reflns_limit_l_min -22
_diffrn_reflns_number 13647
_diffrn_reflns_point_group_measured_fraction_full 0.999
_diffrn_reflns_point_group_measured_fraction_max 0.998
_diffrn_reflns_theta_full 25.242
_diffrn_reflns_theta_max 28.246
_diffrn_reflns_theta_min 1.372
_diffrn_source 'turbo x-ray'
_exptl_absorpt_coefficient_mu 0.212
_exptl_absorpt_correction_T_max 0.7457
_exptl_absorpt_correction_T_min 0.6622
_exptl_absorpt_correction_type multi-scan
_exptl_crystal_colour violet
_exptl_crystal_density_diffrn 1.241
_exptl_crystal_description needle
_exptl_crystal_F_000 592
_exptl_crystal_size_max 0.750
_exptl_crystal_size_mid 0.140
_exptl_crystal_size_min 0.100
_refine_diff_density_max 0.320
_refine_diff_density_min -0.271
_refine_diff_density_rms 0.049
_refine_ls_extinction_method none
_refine_ls_goodness_of_fit_ref 1.037
_refine_ls_hydrogen_treatment constr
_refine_ls_matrix_type full
_refine_ls_number_parameters 172
_refine_ls_number_reflns 3647
_refine_ls_number_restraints 0
_refine_ls_restrained_S_all 1.037
_refine_ls_R_factor_all 0.0504
_refine_ls_R_factor_gt 0.0411
_refine_ls_shift/su_max 0.000
_refine_ls_shift/su_mean 0.000
_refine_ls_structure_factor_coef Fsqd
_refine_ls_weighting_details 'w=1/[\s^2^(Fo^2^)+(0.0653P)^2^+0.3966P] where P=(Fo^2^+2Fc^2^)/3'
_refine_ls_weighting_scheme calc
_refine_ls_wR_factor_gt 0.1121
_refine_ls_wR_factor_ref 0.1211
_reflns_Friedel_coverage 0.000
_reflns_number_gt 2989
_reflns_number_total 3647
_reflns_threshold_expression 'I > 2\s(I)'
_cod_data_source_file ma6b01680_si_002.cif
_cod_data_source_block NTDT
_cod_database_code 1544737
_shelx_space_group_comment
; 
The symmetry employed for this shelxl refinement is uniquely defined 
by the following loop, which should always be used as a source of 
symmetry information in preference to the above space-group names. 
They are only intended as comments. 
;
_shelx_estimated_absorpt_t_min 0.857
_shelx_estimated_absorpt_t_max 0.979
_shelxl_version_number 2013-3

loop_
_space_group_symop_operation_xyz
'x, y, z'
'-x, y+1/2, -z+1/2'
'-x, -y, -z'
'x, -y-1/2, z-1/2'

loop_
_atom_site_label
_atom_site_type_symbol
_atom_site_fract_x
_atom_site_fract_y
_atom_site_fract_z
_atom_site_U_iso_or_equiv
_atom_site_adp_type
_atom_site_occupancy
_atom_site_site_symmetry_order
_atom_site_calc_flag
_atom_site_refinement_flags_posn
_atom_site_refinement_flags_adp
S1 S 1.04955(3) 0.73320(7) 0.19812(2) 0.03848(13) Uani 1 1 d . .
O1 O 0.91233(7) 0.45835(18) 0.10589(6) 0.0373(2) Uani 1 1 d . .
N1 N 0.91084(7) 0.1446(2) 0.02452(7) 0.0291(2) Uani 1 1 d . .
C1 C 1.14792(11) 0.8791(3) 0.24612(9) 0.0422(4) Uani 1 1 d . .
H1A H 1.1543 1.0091 0.2821 0.051 Uiso 1 1 calc R U
C2 C 1.21651(11) 0.7888(3) 0.22735(10) 0.0463(4) Uani 1 1 d . .
H2A H 1.2761 0.8497 0.2485 0.056 Uiso 1 1 calc R U
C3 C 1.18982(10) 0.5948(3) 0.17298(10) 0.0418(4) Uani 1 1 d . .
H3A H 1.2296 0.5100 0.1541 0.050 Uiso 1 1 calc R U
C4 C 1.09888(9) 0.5416(3) 0.15021(8) 0.0320(3) Uani 1 1 d . .
C5 C 1.05046(9) 0.3528(2) 0.09501(8) 0.0297(3) Uani 1 1 d . .
C6 C 0.95435(9) 0.3258(2) 0.07710(8) 0.0299(3) Uani 1 1 d . .
C7 C 0.95422(8) -0.0141(2) -0.00867(8) 0.0280(3) Uani 1 1 d . .
C8 C 0.90765(9) -0.2020(2) -0.06004(8) 0.0306(3) Uani 1 1 d . .
H8A H 0.8455 -0.2238 -0.0705 0.037 Uiso 1 1 calc R U
C9 C 0.81334(8) 0.1249(3) 0.00685(8) 0.0310(3) Uani 1 1 d . .
H9A H 0.7824 0.0652 -0.0499 0.037 Uiso 1 1 calc R U
H9B H 0.7889 0.2834 0.0101 0.037 Uiso 1 1 calc R U
C10 C 0.79381(9) -0.0396(3) 0.06672(9) 0.0321(3) Uani 1 1 d . .
H10A H 0.8293 0.0108 0.1238 0.039 Uiso 1 1 calc R U
H10B H 0.8126 -0.2019 0.0595 0.039 Uiso 1 1 calc R U
C11 C 0.69409(9) -0.0392(3) 0.05302(9) 0.0351(3) Uani 1 1 d . .
H11A H 0.6774 0.1186 0.0670 0.042 Uiso 1 1 calc R U
H11B H 0.6585 -0.0683 -0.0060 0.042 Uiso 1 1 calc R U
C12 C 0.66962(9) -0.2243(3) 0.10412(9) 0.0346(3) Uani 1 1 d . .
H12A H 0.7039 -0.1923 0.1631 0.042 Uiso 1 1 calc R U
H12B H 0.6881 -0.3815 0.0914 0.042 Uiso 1 1 calc R U
C13 C 0.56951(10) -0.2305(3) 0.08897(10) 0.0376(3) Uani 1 1 d . .
H13A H 0.5525 -0.0794 0.1076 0.045 Uiso 1 1 calc R U
H13B H 0.5348 -0.2447 0.0291 0.045 Uiso 1 1 calc R U
C14 C 0.54367(9) -0.4318(3) 0.13277(9) 0.0359(3) Uani 1 1 d . .
H14A H 0.5779 -0.4158 0.1927 0.043 Uiso 1 1 calc R U
H14B H 0.5619 -0.5824 0.1149 0.043 Uiso 1 1 calc R U
C15 C 0.44377(10) -0.4440(3) 0.11745(11) 0.0450(4) Uani 1 1 d . .
H15A H 0.4245 -0.2919 0.1334 0.054 Uiso 1 1 calc R U
H15B H 0.4093 -0.4682 0.0580 0.054 Uiso 1 1 calc R U
C16 C 0.42235(12) -0.6422(4) 0.16554(13) 0.0593(5) Uani 1 1 d . .
H16A H 0.3576 -0.6430 0.1543 0.089 Uiso 1 1 calc R U
H16B H 0.4558 -0.6179 0.2245 0.089 Uiso 1 1 calc R U
H16C H 0.4398 -0.7935 0.1488 0.089 Uiso 1 1 calc R U

loop_
_atom_site_aniso_label
_atom_site_aniso_U_11
_atom_site_aniso_U_22
_atom_site_aniso_U_33
_atom_site_aniso_U_23
_atom_site_aniso_U_13
_atom_site_aniso_U_12
S1 0.0433(2) 0.0395(2) 0.0390(2) -0.00435(15) 0.02276(18) -0.00262(16)
O1 0.0384(5) 0.0353(5) 0.0459(6) -0.0018(5) 0.0247(5) 0.0050(4)
N1 0.0274(5) 0.0320(6) 0.0327(6) 0.0027(5) 0.0169(5) 0.0047(5)
C1 0.0510(9) 0.0435(9) 0.0345(8) -0.0050(7) 0.0188(7) -0.0079(7)
C2 0.0397(8) 0.0547(10) 0.0433(9) -0.0060(8) 0.0143(7) -0.0082(7)
C3 0.0387(8) 0.0476(9) 0.0415(8) -0.0065(7) 0.0177(7) -0.0019(7)
C4 0.0351(7) 0.0346(7) 0.0297(7) 0.0041(6) 0.0159(6) 0.0032(6)
C5 0.0322(6) 0.0318(7) 0.0287(6) 0.0060(5) 0.0156(5) 0.0036(5)
C6 0.0337(7) 0.0295(6) 0.0313(7) 0.0060(6) 0.0179(6) 0.0045(5)
C7 0.0293(7) 0.0310(7) 0.0283(6) 0.0063(5) 0.0159(5) 0.0065(5)
C8 0.0282(6) 0.0359(7) 0.0312(7) 0.0049(6) 0.0151(5) 0.0037(5)
C9 0.0258(6) 0.0349(7) 0.0358(7) 0.0020(6) 0.0155(5) 0.0054(5)
C10 0.0292(6) 0.0343(7) 0.0366(7) 0.0031(6) 0.0167(6) 0.0043(5)
C11 0.0302(7) 0.0363(7) 0.0432(8) 0.0054(6) 0.0187(6) 0.0039(6)
C12 0.0308(7) 0.0371(8) 0.0382(8) 0.0040(6) 0.0156(6) 0.0021(6)
C13 0.0322(7) 0.0396(8) 0.0453(8) 0.0068(7) 0.0195(7) 0.0041(6)
C14 0.0325(7) 0.0369(7) 0.0424(8) 0.0038(6) 0.0186(6) 0.0037(6)
C15 0.0350(7) 0.0453(9) 0.0604(10) 0.0080(8) 0.0242(7) 0.0036(7)
C16 0.0488(10) 0.0587(11) 0.0826(14) 0.0101(10) 0.0385(10) -0.0025(9)

loop_
_atom_type_symbol
_atom_type_description
_atom_type_scat_dispersion_real
_atom_type_scat_dispersion_imag
_atom_type_scat_source
C C 0.0033 0.0016 'International Tables Vol C Tables 4.2.6.8 and 6.1.1.4'
H H 0.0000 0.0000 'International Tables Vol C Tables 4.2.6.8 and 6.1.1.4'
N N 0.0061 0.0033 'International Tables Vol C Tables 4.2.6.8 and 6.1.1.4'
O O 0.0106 0.0060 'International Tables Vol C Tables 4.2.6.8 and 6.1.1.4'
S S 0.1246 0.1234 'International Tables Vol C Tables 4.2.6.8 and 6.1.1.4'

loop_
_geom_angle_atom_site_label_1
_geom_angle_atom_site_label_2
_geom_angle_atom_site_label_3
_geom_angle
_geom_angle_site_symmetry_1
_geom_angle_site_symmetry_3
C1 S1 C4 92.25(7) . .
C6 N1 C7 123.63(11) . .
C6 N1 C9 115.22(10) . .
C7 N1 C9 121.12(11) . .
C2 C1 S1 112.39(13) . .
C1 C2 C3 112.83(15) . .
C4 C3 C2 112.51(14) . .
C3 C4 C5 126.16(13) . .
C3 C4 S1 110.02(11) . .
C5 C4 S1 123.82(10) . .
C8 C5 C4 121.98(12) 3_755 .
C8 C5 C6 119.53(13) 3_755 .
C4 C5 C6 118.49(12) . .
O1 C6 N1 120.58(12) . .
O1 C6 C5 122.66(13) . .
N1 C6 C5 116.75(11) . .
N1 C7 C7 119.00(16) . 3_755
N1 C7 C8 121.81(11) . .
C7 C7 C8 119.18(15) 3_755 .
C5 C8 C7 121.82(12) 3_755 .
N1 C9 C10 112.02(11) . .
C9 C10 C11 111.32(11) . .
C12 C11 C10 113.01(12) . .
C11 C12 C13 113.45(12) . .
C14 C13 C12 113.38(12) . .
C13 C14 C15 114.35(12) . .
C16 C15 C14 112.08(14) . .

loop_
_geom_bond_atom_site_label_1
_geom_bond_atom_site_label_2
_geom_bond_distance
_geom_bond_site_symmetry_2
S1 C1 1.6973(16) .
S1 C4 1.7327(14) .
O1 C6 1.2348(16) .
N1 C6 1.3815(19) .
N1 C7 1.3894(16) .
N1 C9 1.4773(15) .
C1 C2 1.358(2) .
C2 C3 1.413(2) .
C3 C4 1.391(2) .
C4 C5 1.456(2) .
C5 C8 1.3645(18) 3_755
C5 C6 1.4585(18) .
C7 C7 1.390(2) 3_755
C7 C8 1.414(2) .
C8 C5 1.3645(18) 3_755
C9 C10 1.5204(19) .
C10 C11 1.5227(18) .
C11 C12 1.522(2) .
C12 C13 1.5234(19) .
C13 C14 1.516(2) .
C14 C15 1.5207(19) .
C15 C16 1.518(2) .
